data_2240675
loop_
_publ_author_name
'Wang, Aijian'
'Li, Guanghui'

_publ_section_title
;
 Crystal structure of 2-butylsulfanyl-4,6-bis[(<i>E</i>)-styryl]pyrimidine
;
_journal_issue 5
_journal_name_full 'Acta Crystallographica Section E'
_journal_page_first o368
_journal_paper_doi 10.1107/S2056989015008166
_journal_volume 71
_journal_year 2015
_chemical_formula_iupac 'C24 H24 N2 S'
_chemical_formula_moiety 'C24 H24 N2 S'
_chemical_formula_sum 'C24 H24 N2 S'
_chemical_formula_weight 372.51
_chemical_name_systematic
;
2-Butylsulfanyl-4,6-bis[(<i>E</i>)-styryl]pyrimidine
;
_space_group_IT_number 14
_space_group_name_Hall '-P 2ybc'
_symmetry_cell_setting monoclinic
_symmetry_space_group_name_Hall '-P 2ybc'
_symmetry_space_group_name_H-M 'P 1 21/c 1'
_atom_sites_solution_hydrogens geom
_atom_sites_solution_primary direct
_atom_sites_solution_secondary difmap
_audit_creation_method SHELXL-97
_cell_angle_alpha 90.00
_cell_angle_beta 103.44(3)
_cell_angle_gamma 90.00
_cell_formula_units_Z 4
_cell_length_a 9.0447(18)
_cell_length_b 9.3798(19)
_cell_length_c 23.802(7)
_cell_measurement_reflns_used 4606
_cell_measurement_temperature 153(2)
_cell_measurement_theta_max 28.6415
_cell_measurement_theta_min 3.8963
_cell_volume 1964.0(8)
_computing_cell_refinement
;
CrystalClear (Rigaku, 2008)
;
_computing_data_collection
;
CrystalClear (Rigaku, 2008)
;
_computing_data_reduction
;
CrystalClear (Rigaku, 2008)
;
_computing_molecular_graphics
;
SHELXTL (Sheldrick, 2008)
;
_computing_publication_material
;
SHELXTL (Sheldrick, 2008)
;
_computing_structure_refinement
;
SHELXTL (Sheldrick, 2008)
;
_computing_structure_solution
;
SHELXTL (Sheldrick, 2008)
;
_diffrn_ambient_temperature 153(2)
_diffrn_measured_fraction_theta_full 0.987
_diffrn_measured_fraction_theta_max 0.987
_diffrn_measurement_device_type 'Rigaku CCD '
_diffrn_measurement_method 'phi and omega scans'
_diffrn_radiation_monochromator graphite
_diffrn_radiation_source 'fine-focus sealed tube'
_diffrn_radiation_type MoK\a
_diffrn_radiation_wavelength 0.71073
_diffrn_reflns_av_R_equivalents 0.0198
_diffrn_reflns_av_sigmaI/netI 0.0272
_diffrn_reflns_limit_h_max 8
_diffrn_reflns_limit_h_min -10
_diffrn_reflns_limit_k_max 11
_diffrn_reflns_limit_k_min -10
_diffrn_reflns_limit_l_max 28
_diffrn_reflns_limit_l_min -28
_diffrn_reflns_number 9602
_diffrn_reflns_theta_full 25.19
_diffrn_reflns_theta_max 25.19
_diffrn_reflns_theta_min 3.88
_exptl_absorpt_coefficient_mu 0.176
_exptl_absorpt_correction_T_max 1.0000
_exptl_absorpt_correction_T_min 0.8300
_exptl_absorpt_correction_type multi-scan
_exptl_absorpt_process_details multi-scan
_exptl_crystal_colour yellow
_exptl_crystal_density_diffrn 1.260
_exptl_crystal_density_method 'not measured'
_exptl_crystal_description prism
_exptl_crystal_F_000 792
_exptl_crystal_size_max 0.26
_exptl_crystal_size_mid 0.23
_exptl_crystal_size_min 0.22
_refine_diff_density_max 0.203
_refine_diff_density_min -0.234
_refine_ls_extinction_method none
_refine_ls_goodness_of_fit_ref 1.056
_refine_ls_hydrogen_treatment constr
_refine_ls_matrix_type full
_refine_ls_number_parameters 245
_refine_ls_number_reflns 3487
_refine_ls_number_restraints 0
_refine_ls_restrained_S_all 1.056
_refine_ls_R_factor_all 0.0372
_refine_ls_R_factor_gt 0.0338
_refine_ls_shift/su_max 0.002
_refine_ls_shift/su_mean 0.000
_refine_ls_structure_factor_coef Fsqd
_refine_ls_weighting_details 'calc w=1/[\s^2^(Fo^2^)+(0.0468P)^2^+0.4259P] where P=(Fo^2^+2Fc^2^)/3'
_refine_ls_weighting_scheme calc
_refine_ls_wR_factor_gt 0.0850
_refine_ls_wR_factor_ref 0.0873
_reflns_number_gt 3193
_reflns_number_total 3487
_reflns_threshold_expression I>2\s(I)
_cod_data_source_file hb7413sup1.cif
_cod_data_source_block I
_cod_original_sg_symbol_H-M 'P 21/c '
_cod_database_code 2240675
_cod_database_fobs_code 2240675

loop_
_symmetry_equiv_pos_as_xyz
'x, y, z'
'-x, y+1/2, -z+1/2'
'-x, -y, -z'
'x, -y-1/2, z-1/2'

loop_
_atom_site_type_symbol
_atom_site_label
_atom_site_fract_x
_atom_site_fract_y
_atom_site_fract_z
_atom_site_U_iso_or_equiv
_atom_site_adp_type
_atom_site_calc_flag
_atom_site_refinement_flags
_atom_site_occupancy
_atom_site_symmetry_multiplicity
S S1 0.14918(4) 0.26493(4) 0.884447(14) 0.02603(12) Uani d . 1 1
N N1 0.29497(11) 0.49599(11) 0.93583(4) 0.0198(2) Uani d . 1 1
N N2 0.14298(11) 0.35823(11) 0.98633(4) 0.0202(2) Uani d . 1 1
C C1 0.20397(13) 0.38866(13) 0.94166(5) 0.0193(3) Uani d . 1 1
C C2 0.17542(13) 0.45128(13) 1.03058(5) 0.0194(3) Uani d . 1 1
C C3 0.26563(13) 0.57051(13) 1.02829(5) 0.0205(3) Uani d . 1 1
H H3 0.2852 0.6377 1.0590 0.025 Uiso calc R 1 1
C C4 0.32650(13) 0.58934(13) 0.98031(5) 0.0191(3) Uani d . 1 1
C C5 0.42814(13) 0.70891(13) 0.97653(5) 0.0204(3) Uani d . 1 1
H H5 0.4634 0.7661 1.0099 0.025 Uiso calc R 1 1
C C6 0.47367(14) 0.74153(13) 0.92880(6) 0.0219(3) Uani d . 1 1
H H6 0.4330 0.6851 0.8957 0.026 Uiso calc R 1 1
C C7 0.57954(14) 0.85485(13) 0.92161(6) 0.0225(3) Uani d . 1 1
C C8 0.60175(15) 0.88109(15) 0.86649(6) 0.0281(3) Uani d . 1 1
H H8 0.5451 0.8285 0.8346 0.034 Uiso calc R 1 1
C C9 0.70538(16) 0.98295(16) 0.85754(7) 0.0343(4) Uani d . 1 1
H H9 0.7194 0.9993 0.8197 0.041 Uiso calc R 1 1
C C10 0.78780(16) 1.06029(15) 0.90348(7) 0.0353(4) Uani d . 1 1
H H10 0.8589 1.1298 0.8974 0.042 Uiso calc R 1 1
C C11 0.76658(16) 1.03641(15) 0.95844(7) 0.0332(3) Uani d . 1 1
H H11 0.8230 1.0901 0.9901 0.040 Uiso calc R 1 1
C C12 0.66348(15) 0.93468(14) 0.96766(6) 0.0273(3) Uani d . 1 1
H H12 0.6498 0.9192 1.0056 0.033 Uiso calc R 1 1
C C13 0.11375(13) 0.42439(14) 1.08114(5) 0.0210(3) Uani d . 1 1
H H13 0.1239 0.4973 1.1095 0.025 Uiso calc R 1 1
C C14 0.04425(14) 0.30423(14) 1.08999(5) 0.0222(3) Uani d . 1 1
H H14 0.0362 0.2324 1.0613 0.027 Uiso calc R 1 1
C C15 -0.02107(14) 0.27106(14) 1.13927(5) 0.0218(3) Uani d . 1 1
C C16 -0.09987(15) 0.14320(15) 1.13976(6) 0.0286(3) Uani d . 1 1
H H16 -0.1076 0.0781 1.1086 0.034 Uiso calc R 1 1
C C17 -0.16687(16) 0.10953(16) 1.18474(7) 0.0341(3) Uani d . 1 1
H H17 -0.2208 0.0224 1.1841 0.041 Uiso calc R 1 1
C C18 -0.15537(16) 0.20253(17) 1.23059(6) 0.0327(3) Uani d . 1 1
H H18 -0.2010 0.1794 1.2616 0.039 Uiso calc R 1 1
C C19 -0.07708(15) 0.32952(16) 1.23120(6) 0.0302(3) Uani d . 1 1
H H19 -0.0692 0.3936 1.2627 0.036 Uiso calc R 1 1
C C20 -0.01020(15) 0.36359(15) 1.18626(6) 0.0265(3) Uani d . 1 1
H H20 0.0438 0.4508 1.1873 0.032 Uiso calc R 1 1
C C21 0.25447(15) 0.32567(15) 0.83313(5) 0.0252(3) Uani d . 1 1
H H21A 0.2058 0.2874 0.7945 0.030 Uiso calc R 1 1
H H21B 0.2489 0.4310 0.8308 0.030 Uiso calc R 1 1
C C22 0.42011(15) 0.28109(15) 0.84837(6) 0.0286(3) Uani d . 1 1
H H22A 0.4260 0.1761 0.8524 0.034 Uiso calc R 1 1
H H22B 0.4702 0.3232 0.8861 0.034 Uiso calc R 1 1
C C23 0.50566(18) 0.32712(16) 0.80329(7) 0.0370(4) Uani d . 1 1
H H23A 0.6071 0.2814 0.8124 0.044 Uiso calc R 1 1
H H23B 0.4501 0.2916 0.7650 0.044 Uiso calc R 1 1
C C24 0.52647(17) 0.48708(16) 0.79936(7) 0.0364(4) Uani d . 1 1
H H24A 0.5838 0.5078 0.7701 0.055 Uiso calc R 1 1
H H24B 0.5823 0.5235 0.8369 0.055 Uiso calc R 1 1
H H24C 0.4267 0.5333 0.7886 0.055 Uiso calc R 1 1

loop_
_atom_site_aniso_label
_atom_site_aniso_U_11
_atom_site_aniso_U_22
_atom_site_aniso_U_33
_atom_site_aniso_U_12
_atom_site_aniso_U_13
_atom_site_aniso_U_23
S1 0.0269(2) 0.0267(2) 0.0270(2) -0.00895(13) 0.01143(15) -0.00718(14)
N1 0.0190(5) 0.0189(6) 0.0221(5) 0.0003(4) 0.0062(4) 0.0002(4)
N2 0.0189(5) 0.0199(6) 0.0226(5) 0.0010(4) 0.0066(4) 0.0013(4)
C1 0.0174(6) 0.0188(6) 0.0219(6) 0.0015(5) 0.0051(5) 0.0001(5)
C2 0.0164(6) 0.0205(7) 0.0214(6) 0.0038(5) 0.0045(5) 0.0033(5)
C3 0.0208(6) 0.0202(7) 0.0206(6) 0.0011(5) 0.0048(5) -0.0007(5)
C4 0.0169(6) 0.0185(6) 0.0216(6) 0.0028(5) 0.0042(5) 0.0015(5)
C5 0.0203(6) 0.0180(6) 0.0231(6) -0.0003(5) 0.0052(5) -0.0008(5)
C6 0.0230(7) 0.0187(6) 0.0248(7) -0.0007(5) 0.0071(5) -0.0010(5)
C7 0.0218(6) 0.0184(6) 0.0292(7) 0.0026(5) 0.0096(5) 0.0023(5)
C8 0.0299(7) 0.0268(7) 0.0299(7) 0.0007(6) 0.0116(6) 0.0030(6)
C9 0.0355(8) 0.0322(8) 0.0410(9) 0.0035(6) 0.0207(7) 0.0129(7)
C10 0.0260(7) 0.0243(8) 0.0595(10) -0.0016(6) 0.0178(7) 0.0089(7)
C11 0.0267(7) 0.0249(7) 0.0471(9) -0.0038(6) 0.0069(7) -0.0020(7)
C12 0.0270(7) 0.0235(7) 0.0327(7) -0.0010(5) 0.0094(6) 0.0005(6)
C13 0.0195(6) 0.0226(7) 0.0210(6) 0.0024(5) 0.0051(5) 0.0007(5)
C14 0.0226(6) 0.0226(7) 0.0217(6) 0.0023(5) 0.0058(5) 0.0013(5)
C15 0.0186(6) 0.0241(7) 0.0231(7) 0.0038(5) 0.0056(5) 0.0048(5)
C16 0.0299(7) 0.0266(7) 0.0306(7) -0.0012(6) 0.0099(6) 0.0026(6)
C17 0.0311(8) 0.0331(8) 0.0411(8) -0.0036(6) 0.0148(7) 0.0108(7)
C18 0.0291(8) 0.0413(9) 0.0324(8) 0.0077(6) 0.0171(6) 0.0142(7)
C19 0.0322(7) 0.0361(8) 0.0240(7) 0.0080(6) 0.0102(6) 0.0040(6)
C20 0.0277(7) 0.0271(7) 0.0261(7) 0.0008(6) 0.0092(6) 0.0043(6)
C21 0.0269(7) 0.0296(7) 0.0195(6) -0.0036(6) 0.0066(5) -0.0028(6)
C22 0.0297(7) 0.0272(7) 0.0324(8) 0.0029(6) 0.0146(6) 0.0036(6)
C23 0.0427(9) 0.0314(8) 0.0454(9) 0.0054(7) 0.0276(7) 0.0035(7)
C24 0.0350(8) 0.0343(8) 0.0436(9) -0.0003(6) 0.0171(7) 0.0063(7)

loop_
_atom_type_symbol
_atom_type_description
_atom_type_scat_dispersion_real
_atom_type_scat_dispersion_imag
_atom_type_scat_source
C C 0.0033 0.0016 'International Tables Vol C Tables 4.2.6.8 and 6.1.1.4'
H H 0.0000 0.0000 'International Tables Vol C Tables 4.2.6.8 and 6.1.1.4'
N N 0.0061 0.0033 'International Tables Vol C Tables 4.2.6.8 and 6.1.1.4'
S S 0.1246 0.1234 'International Tables Vol C Tables 4.2.6.8 and 6.1.1.4'

loop_
_geom_angle_atom_site_label_1
_geom_angle_atom_site_label_2
_geom_angle_atom_site_label_3
_geom_angle
C1 S1 C21 102.48(6)
C1 N1 C4 115.60(11)
C1 N2 C2 115.35(11)
N1 C1 N2 128.69(12)
N1 C1 S1 119.09(9)
N2 C1 S1 112.22(9)
N2 C2 C3 120.87(11)
N2 C2 C13 118.47(11)
C3 C2 C13 120.66(12)
C4 C3 C2 118.80(12)
C4 C3 H3 120.6
C2 C3 H3 120.6
N1 C4 C3 120.63(11)
N1 C4 C5 117.93(11)
C3 C4 C5 121.43(12)
C6 C5 C4 123.44(12)
C6 C5 H5 118.3
C4 C5 H5 118.3
C5 C6 C7 127.30(12)
C5 C6 H6 116.4
C7 C6 H6 116.4
C8 C7 C12 118.20(12)
C8 C7 C6 118.57(12)
C12 C7 C6 123.19(12)
C9 C8 C7 121.04(14)
C9 C8 H8 119.5
C7 C8 H8 119.5
C10 C9 C8 120.01(14)
C10 C9 H9 120.0
C8 C9 H9 120.0
C9 C10 C11 119.78(13)
C9 C10 H10 120.1
C11 C10 H10 120.1
C10 C11 C12 120.47(14)
C10 C11 H11 119.8
C12 C11 H11 119.8
C11 C12 C7 120.50(13)
C11 C12 H12 119.8
C7 C12 H12 119.8
C14 C13 C2 124.15(12)
C14 C13 H13 117.9
C2 C13 H13 117.9
C13 C14 C15 126.89(13)
C13 C14 H14 116.6
C15 C14 H14 116.6
C16 C15 C20 117.82(12)
C16 C15 C14 119.39(12)
C20 C15 C14 122.78(12)
C17 C16 C15 121.23(13)
C17 C16 H16 119.4
C15 C16 H16 119.4
C18 C17 C16 120.05(14)
C18 C17 H17 120.0
C16 C17 H17 120.0
C17 C18 C19 119.73(13)
C17 C18 H18 120.1
C19 C18 H18 120.1
C20 C19 C18 120.36(14)
C20 C19 H19 119.8
C18 C19 H19 119.8
C19 C20 C15 120.80(13)
C19 C20 H20 119.6
C15 C20 H20 119.6
C22 C21 S1 113.46(9)
C22 C21 H21A 108.9
S1 C21 H21A 108.9
C22 C21 H21B 108.9
S1 C21 H21B 108.9
H21A C21 H21B 107.7
C21 C22 C23 112.88(12)
C21 C22 H22A 109.0
C23 C22 H22A 109.0
C21 C22 H22B 109.0
C23 C22 H22B 109.0
H22A C22 H22B 107.8
C24 C23 C22 114.46(12)
C24 C23 H23A 108.6
C22 C23 H23A 108.6
C24 C23 H23B 108.6
C22 C23 H23B 108.6
H23A C23 H23B 107.6
C23 C24 H24A 109.5
C23 C24 H24B 109.5
H24A C24 H24B 109.5
C23 C24 H24C 109.5
H24A C24 H24C 109.5
H24B C24 H24C 109.5

loop_
_geom_bond_atom_site_label_1
_geom_bond_atom_site_label_2
_geom_bond_distance
S1 C1 1.7701(13)
S1 C21 1.8066(14)
N1 C1 1.3279(16)
N1 C4 1.3523(16)
N2 C1 1.3375(16)
N2 C2 1.3466(16)
C2 C3 1.3929(18)
C2 C13 1.4611(18)
C3 C4 1.3896(17)
C3 H3 0.9500
C4 C5 1.4662(17)
C5 C6 1.3309(18)
C5 H5 0.9500
C6 C7 1.4670(18)
C6 H6 0.9500
C7 C8 1.3946(19)
C7 C12 1.3969(19)
C8 C9 1.389(2)
C8 H8 0.9500
C9 C10 1.378(2)
C9 H9 0.9500
C10 C11 1.384(2)
C10 H10 0.9500
C11 C12 1.3868(19)
C11 H11 0.9500
C12 H12 0.9500
C13 C14 1.3310(19)
C13 H13 0.9500
C14 C15 1.4642(18)
C14 H14 0.9500
C15 C16 1.3966(19)
C15 C20 1.4009(19)
C16 C17 1.384(2)
C16 H16 0.9500
C17 C18 1.382(2)
C17 H17 0.9500
C18 C19 1.384(2)
C18 H18 0.9500
C19 C20 1.3831(19)
C19 H19 0.9500
C20 H20 0.9500
C21 C22 1.5160(19)
C21 H21A 0.9900
C21 H21B 0.9900
C22 C23 1.5239(19)
C22 H22A 0.9900
C22 H22B 0.9900
C23 C24 1.518(2)
C23 H23A 0.9900
C23 H23B 0.9900
C24 H24A 0.9800
C24 H24B 0.9800
C24 H24C 0.9800

loop_
_geom_torsion_atom_site_label_1
_geom_torsion_atom_site_label_2
_geom_torsion_atom_site_label_3
_geom_torsion_atom_site_label_4
_geom_torsion
C4 N1 C1 N2 -2.18(18)
C4 N1 C1 S1 177.30(9)
C2 N2 C1 N1 1.89(18)
C2 N2 C1 S1 -177.61(8)
C21 S1 C1 N1 3.44(11)
C21 S1 C1 N2 -177.00(9)
C1 N2 C2 C3 0.51(16)
C1 N2 C2 C13 -179.51(10)
N2 C2 C3 C4 -2.32(17)
C13 C2 C3 C4 177.70(11)
C1 N1 C4 C3 0.06(16)
C1 N1 C4 C5 179.18(10)
C2 C3 C4 N1 2.01(17)
C2 C3 C4 C5 -177.07(11)
N1 C4 C5 C6 9.66(18)
C3 C4 C5 C6 -171.24(12)
C4 C5 C6 C7 -177.30(11)
C5 C6 C7 C8 -173.89(12)
C5 C6 C7 C12 8.4(2)
C12 C7 C8 C9 0.54(19)
C6 C7 C8 C9 -177.27(12)
C7 C8 C9 C10 -0.2(2)
C8 C9 C10 C11 -0.2(2)
C9 C10 C11 C12 0.3(2)
C10 C11 C12 C7 0.0(2)
C8 C7 C12 C11 -0.42(19)
C6 C7 C12 C11 177.28(12)
N2 C2 C13 C14 9.40(18)
C3 C2 C13 C14 -170.62(12)
C2 C13 C14 C15 -179.42(11)
C13 C14 C15 C16 175.44(12)
C13 C14 C15 C20 -3.6(2)
C20 C15 C16 C17 0.83(19)
C14 C15 C16 C17 -178.22(12)
C15 C16 C17 C18 -0.6(2)
C16 C17 C18 C19 0.2(2)
C17 C18 C19 C20 -0.1(2)
C18 C19 C20 C15 0.4(2)
C16 C15 C20 C19 -0.72(18)
C14 C15 C20 C19 178.30(12)
C1 S1 C21 C22 78.82(11)
S1 C21 C22 C23 177.34(10)
C21 C22 C23 C24 67.68(18)
